data_2218228
loop_
_publ_author_name
'Li, Heng-Da'
'Liu, Yang'
'Xu, Mao-Liang'
'Ng, Seik Weng'

_publ_section_title
;Poly[[\m~4~-naphthalene-1,4-dicarboxylato-\k^4^<i>O</i>:<i>O</i>':<i>O</i>'':<i>O</i>'''-\m~2~-naphthalene-1,4-dicarboxylato-\k^4^<i>O</i>,<i>O</i>':<i>O</i>'',<i>O</i>'''-bis(2-phenyl-1<i>H</i>-1,3,7,8-tetraazacyclopenta[<i>l</i>]phenanthrene-\k^2^<i>N</i>^7^,<i>N</i>^8^)dimanganese(II)]
 <i>N</i>,<i>N</i>-dimethylformamide solvate]
;
_journal_coeditor_code RZ2195
_journal_issue 5
_journal_name_full 'Acta Crystallographica Section E'
_journal_page_first m704
_journal_page_last m705
_journal_paper_doi 10.1107/S1600536808010787
_journal_volume 64
_journal_year 2008
_chemical_formula_iupac '[Mn2 (C12 H6 O4)2 (C19 H12 N4)2], C3 H7 N O'
_chemical_formula_moiety 'C62 H36 Mn2 N8 O8, C3 H7 N O'
_chemical_formula_sum 'C65 H43 Mn2 N9 O9'
_chemical_formula_weight 1203.96
_chemical_name_systematic
;
Poly[[\m~4~-naphthalene-1,4-dicarboxylato-
\k^4^<i>O</i>:<i>O</i>':<i>O</i>'':<i>O</i>'''-
\m~2~-naphthalene-1,4-dicarboxylato-
\k^4^<i>O</i>,<i>O</i>':<i>O</i>'',<i>O</i>'''-
bis(2-phenyl-1<i>H</i>-1,3,7,8-tetraazacyclopenta[<i>l</i>]phenanthrene-
\k^2^<i>N</i>^7^,<i>N</i>^8^)dimanganese(II)]
<i>N</i>,<i>N</i>-dimethylformamide solvate]
;
_space_group_IT_number 2
_symmetry_cell_setting triclinic
_symmetry_space_group_name_Hall '-P 1'
_symmetry_space_group_name_H-M 'P -1'
_atom_sites_solution_hydrogens geom
_atom_sites_solution_primary direct
_atom_sites_solution_secondary difmap
_audit_creation_method SHELXL-97
_cell_angle_alpha 105.720(10)
_cell_angle_beta 100.480(10)
_cell_angle_gamma 101.670(10)
_cell_formula_units_Z 2
_cell_length_a 9.240(2)
_cell_length_b 14.852(5)
_cell_length_c 21.921(5)
_cell_measurement_reflns_used 15789
_cell_measurement_temperature 295(2)
_cell_measurement_theta_max 27.5
_cell_measurement_theta_min 3.0
_cell_volume 2745.1(13)
_computing_cell_refinement 'RAPID-AUTO (Rigaku, 1998)'
_computing_data_collection 'RAPID-AUTO (Rigaku, 1998)'
_computing_data_reduction 'CrystalStructure (Rigaku/MSC, 2002)'
_computing_molecular_graphics 'X-SEED (Barbour, 2001) and OLEX (Dolomanov <i>et al.</i>,  2003)'
_computing_publication_material 'publCIF (Westrip, 2008)'
_computing_structure_refinement 'SHELXL97 (Sheldrick, 2008)'
_computing_structure_solution 'SHELXS97 (Sheldrick, 2008)'
_diffrn_ambient_temperature 295(2)
_diffrn_detector_area_resol_mean 10
_diffrn_measured_fraction_theta_full 0.978
_diffrn_measured_fraction_theta_max 0.978
_diffrn_measurement_device_type 'Rigaku R-AXIS RAPID'
_diffrn_measurement_method \w
_diffrn_radiation_monochromator graphite
_diffrn_radiation_source 'fine-focus sealed tube'
_diffrn_radiation_type MoK\a
_diffrn_radiation_wavelength 0.71073
_diffrn_reflns_av_R_equivalents 0.0839
_diffrn_reflns_av_sigmaI/netI 0.1092
_diffrn_reflns_limit_h_max 10
_diffrn_reflns_limit_h_min -10
_diffrn_reflns_limit_k_max 17
_diffrn_reflns_limit_k_min -17
_diffrn_reflns_limit_l_max 26
_diffrn_reflns_limit_l_min -26
_diffrn_reflns_number 21501
_diffrn_reflns_theta_full 25.00
_diffrn_reflns_theta_max 25.00
_diffrn_reflns_theta_min 2.99
_diffrn_standards_decay_% 0
_diffrn_standards_interval_count 0
_diffrn_standards_interval_time 0
_diffrn_standards_number 0
_exptl_absorpt_coefficient_mu 0.531
_exptl_absorpt_correction_T_max 0.940
_exptl_absorpt_correction_T_min 0.760
_exptl_absorpt_correction_type multi-scan
_exptl_absorpt_process_details '(ABSCOR; Higashi, 1995)'
_exptl_crystal_colour Colorless
_exptl_crystal_density_diffrn 1.457
_exptl_crystal_density_method 'not measured'
_exptl_crystal_description Block
_exptl_crystal_F_000 1236
_exptl_crystal_size_max 0.26
_exptl_crystal_size_mid 0.16
_exptl_crystal_size_min 0.12
_refine_diff_density_max 1.743
_refine_diff_density_min -0.482
_refine_ls_extinction_method none
_refine_ls_goodness_of_fit_ref 1.062
_refine_ls_hydrogen_treatment constr
_refine_ls_matrix_type full
_refine_ls_number_parameters 810
_refine_ls_number_reflns 9443
_refine_ls_number_restraints 158
_refine_ls_restrained_S_all 1.062
_refine_ls_R_factor_all 0.1574
_refine_ls_R_factor_gt 0.0801
_refine_ls_shift/su_max 0.001
_refine_ls_shift/su_mean 0.000
_refine_ls_structure_factor_coef Fsqd
_refine_ls_weighting_details 'calc w=1/[\s^2^(Fo^2^)+(0.1308P)^2^+1.0767P] where P=(Fo^2^+2Fc^2^)/3'
_refine_ls_weighting_scheme calc
_refine_ls_wR_factor_gt 0.2174
_refine_ls_wR_factor_ref 0.2616
_reflns_number_gt 4800
_reflns_number_total 9443
_reflns_threshold_expression I>2\s(I)
_cod_data_source_file rz2195.cif
_cod_data_source_block I
_cod_depositor_comments
;
The following automatic conversions were performed:
'_symmetry_cell_setting' value 'Triclinic' changed to 'triclinic'
according to '/home/saulius/struct/CIF-dictionaries/cif_core.dic'
dictionary named 'cif_core.dic' version 2.4.1 from
2010-06-29.

'_exptl_absorpt_correction_type' value 'Multi-scan' changed
to 'multi-scan' according to
'/home/saulius/struct/CIF-dictionaries/cif_core.dic' dictionary named
'cif_core.dic' version 2.4.1 from 2010-06-29.

Automatic conversion script
Id: cif_fix_enum 1527 2010-12-29 10:47:43Z saulius 

The following automatic conversions were performed:

'_symmetry_cell_setting' value 'Triclinic' changed to 'triclinic'
according to /home/saulius/struct/CIF-dictionaries/cif_core.dic
dictionary named 'cif_core.dic' version 2.4.1 from
2010-06-29.

'_exptl_absorpt_correction_type' value 'Multi-scan'
changed to 'multi-scan' according to
/home/saulius/struct/CIF-dictionaries/cif_core.dic dictionary named
'cif_core.dic' version 2.4.1 from 2010-06-29.

Automatic conversion script
Id: cif_fix_values 1715 2011-07-08 13:25:40Z adriana 
;
_cod_original_cell_volume 2745.0(13)
_cod_database_code 2218228
_cod_database_fobs_code 2218228

loop_
_symmetry_equiv_pos_as_xyz
'x, y, z'
'-x, -y, -z'

loop_
_atom_site_type_symbol
_atom_site_label
_atom_site_fract_x
_atom_site_fract_y
_atom_site_fract_z
_atom_site_U_iso_or_equiv
_atom_site_adp_type
_atom_site_calc_flag
_atom_site_refinement_flags
_atom_site_occupancy
_atom_site_disorder_assembly
_atom_site_disorder_group
Mn Mn1 0.80675(10) 0.75810(7) 0.69248(5) 0.0344(3) Uani d . 1 . .
Mn Mn2 1.06512(11) 0.08617(8) 0.75021(6) 0.0431(3) Uani d . 1 . .
O O1 0.8244(5) -0.1078(3) 0.7625(2) 0.0484(13) Uani d . 1 . .
O O2 0.8416(5) 0.0418(4) 0.7602(3) 0.0721(19) Uani d . 1 A .
O O3 0.0485(5) -0.0465(4) 0.6792(3) 0.0523(14) Uani d . 1 . .
O O4 0.0263(5) -0.1993(4) 0.6783(3) 0.0539(14) Uani d . 1 . .
O O5 0.8422(5) 0.5979(3) 0.6470(2) 0.0394(11) Uani d . 1 . .
O O6 0.8715(5) 0.6725(4) 0.7537(2) 0.0464(13) Uani d . 1 . .
O O7 1.0143(5) 0.1880(4) 0.6976(3) 0.0500(13) Uani d . 1 . .
O O8 1.0396(5) 0.2427(4) 0.8038(2) 0.0445(12) Uani d . 1 . .
N N1 0.6616(5) 0.7650(4) 0.6015(3) 0.0358(13) Uani d . 1 . .
N N2 0.1203(6) 0.6871(5) 0.4819(3) 0.0418(15) Uani d . 1 . .
N N3 0.0391(6) 0.6310(4) 0.5578(3) 0.0372(14) Uani d . 1 . .
H H3N -0.0221 0.6062 0.5778 0.045 Uiso calc R 1 . .
N N4 0.5621(6) 0.6932(4) 0.6907(3) 0.0335(13) Uani d . 1 . .
N N5 1.2081(6) 0.0765(4) 0.8419(3) 0.0433(15) Uani d . 1 . .
N N6 1.7453(6) 0.1593(5) 0.9659(3) 0.0479(16) Uani d . 1 . .
N N7 1.8308(6) 0.2076(4) 0.8873(3) 0.0439(15) Uani d . 1 . .
H H7N 1.8936 0.2302 0.8671 0.053 Uiso calc R 1 . .
N N8 1.3130(6) 0.1489(4) 0.7526(3) 0.0427(15) Uani d . 1 . .
C C1 0.5938(5) -0.0627(9) 0.7341(5) 0.027(8) Uani d PGDU 0.50 A 1
C C2 0.5072(7) -0.1025(11) 0.7707(5) 0.029(6) Uani d PGU 0.50 A 1
H H2 0.5551 -0.1156 0.8072 0.035 Uiso calc PR 0.50 A 1
C C3 0.3489(7) -0.1228(11) 0.7526(5) 0.037(5) Uani d PGU 0.50 A 1
H H3 0.2910 -0.1494 0.7771 0.045 Uiso calc PR 0.50 A 1
C C4 0.2773(5) -0.1033(10) 0.6980(5) 0.048(8) Uani d PGDU 0.50 A 1
C C5 0.3640(5) -0.0635(7) 0.6615(4) 0.048(10) Uani d PGU 0.50 A 1
C C6 0.5223(5) -0.0432(7) 0.6795(4) 0.034(10) Uani d PGU 0.50 A 1
C C7 0.6089(7) -0.0034(8) 0.6429(5) 0.054(4) Uani d PGU 0.50 A 1
H H7 0.7148 0.0102 0.6550 0.064 Uiso calc PR 0.50 A 1
C C8 0.5373(11) 0.0161(8) 0.5883(4) 0.071(5) Uani d PGU 0.50 A 1
H H8 0.5953 0.0428 0.5639 0.085 Uiso calc PR 0.50 A 1
C C9 0.3791(11) -0.0041(8) 0.5703(4) 0.067(5) Uani d PGU 0.50 A 1
H H9 0.3312 0.0089 0.5338 0.081 Uiso calc PR 0.50 A 1
C C10 0.2924(8) -0.0439(9) 0.6069(4) 0.063(5) Uani d PGU 0.50 A 1
H H10 0.1865 -0.0575 0.5948 0.076 Uiso calc PR 0.50 A 1
C C1' 0.5934(5) -0.0562(9) 0.7394(4) 0.047(11) Uani d PGDU 0.50 A 2
C C2' 0.5185(7) -0.0413(10) 0.6835(5) 0.048(13) Uani d PGU 0.50 A 2
H H2' 0.5741 -0.0190 0.6567 0.058 Uiso calc PR 0.50 A 2
C C3' 0.3604(7) -0.0597(9) 0.6676(4) 0.029(8) Uani d PGU 0.50 A 2
H H3' 0.3102 -0.0497 0.6301 0.035 Uiso calc PR 0.50 A 2
C C4' 0.2772(5) -0.0931(8) 0.7076(4) 0.021(5) Uani d PGDU 0.50 A 2
C C5' 0.3521(5) -0.1080(5) 0.7635(3) 0.028(5) Uani d PGU 0.50 A 2
C C6' 0.5103(5) -0.0895(6) 0.7794(3) 0.040(8) Uani d PGU 0.50 A 2
C C7' 0.5852(6) -0.1045(7) 0.8353(4) 0.039(3) Uani d PGU 0.50 A 2
H H7' 0.6910 -0.0921 0.8460 0.047 Uiso calc PR 0.50 A 2
C C8' 0.5020(9) -0.1378(6) 0.8753(3) 0.044(4) Uani d PGU 0.50 A 2
H H8' 0.5522 -0.1478 0.9128 0.053 Uiso calc PR 0.50 A 2
C C9' 0.3439(9) -0.1562(6) 0.8594(4) 0.046(4) Uani d PGU 0.50 A 2
H H9' 0.2883 -0.1786 0.8862 0.055 Uiso calc PR 0.50 A 2
C C10' 0.2690(6) -0.1413(6) 0.8035(4) 0.042(3) Uani d PGU 0.50 A 2
H H10' 0.1632 -0.1537 0.7929 0.051 Uiso calc PR 0.50 A 2
C C11 0.7665(7) -0.0412(5) 0.7541(4) 0.0456(19) Uani d D 1 . .
C C12 0.1025(8) -0.1168(6) 0.6854(3) 0.0422(18) Uani d D 1 . .
C C13 0.8782(7) 0.6019(5) 0.7074(4) 0.0394(17) Uani d . 1 . .
C C14 0.9218(7) 0.5171(5) 0.7226(3) 0.0370(16) Uani d . 1 . .
C C15 1.0253(7) 0.5249(5) 0.7819(3) 0.0346(16) Uani d . 1 . .
C C16 1.0953(8) 0.6157(5) 0.8332(4) 0.0485(19) Uani d . 1 . .
H H16 1.0697 0.6716 0.8290 0.058 Uiso calc R 1 . .
C C17 1.1988(9) 0.6212(6) 0.8881(4) 0.056(2) Uani d . 1 . .
H H17 1.2416 0.6804 0.9212 0.067 Uiso calc R 1 . .
C C18 1.2410(9) 0.5380(7) 0.8948(4) 0.063(2) Uani d . 1 . .
H H18 1.3150 0.5432 0.9315 0.075 Uiso calc R 1 . .
C C19 1.1752(8) 0.4502(6) 0.8485(4) 0.0492(19) Uani d . 1 . .
H H19 1.2030 0.3958 0.8545 0.059 Uiso calc R 1 . .
C C20 1.0646(7) 0.4397(5) 0.7909(3) 0.0369(16) Uani d . 1 . .
C C21 0.9922(7) 0.3487(5) 0.7412(3) 0.0349(16) Uani d . 1 . .
C C22 0.8966(8) 0.3436(5) 0.6850(4) 0.0407(17) Uani d . 1 . .
H H22 0.8517 0.2838 0.6527 0.049 Uiso calc R 1 . .
C C23 0.8646(7) 0.4275(5) 0.6751(3) 0.0388(17) Uani d . 1 . .
H H23 0.8027 0.4226 0.6352 0.047 Uiso calc R 1 . .
C C24 1.0185(7) 0.2543(5) 0.7487(4) 0.0402(17) Uani d . 1 . .
C C25 0.7115(7) 0.8015(5) 0.5574(4) 0.0444(18) Uani d . 1 . .
H H25 0.8161 0.8266 0.5646 0.053 Uiso calc R 1 . .
C C26 0.6146(8) 0.8038(6) 0.5007(4) 0.052(2) Uani d . 1 . .
H H26 0.6547 0.8283 0.4707 0.063 Uiso calc R 1 . .
C C27 0.4607(8) 0.7695(6) 0.4904(3) 0.0472(19) Uani d . 1 . .
H H27 0.3947 0.7705 0.4532 0.057 Uiso calc R 1 . .
C C28 0.4023(7) 0.7326(5) 0.5366(3) 0.0340(15) Uani d . 1 . .
C C29 0.5081(7) 0.7313(5) 0.5913(3) 0.0304(14) Uani d . 1 . .
C C30 0.2444(7) 0.6954(5) 0.5310(3) 0.0360(16) Uani d . 1 . .
C C31 -0.0010(7) 0.6479(5) 0.4995(3) 0.0404(17) Uani d . 1 . .
C C32 -0.1577(7) 0.6204(5) 0.4597(3) 0.0407(17) Uani d . 1 . .
C C33 -0.1849(8) 0.6449(6) 0.4017(4) 0.054(2) Uani d . 1 . .
H H33 -0.1045 0.6802 0.3906 0.065 Uiso calc R 1 . .
C C34 -0.3294(9) 0.6169(7) 0.3616(4) 0.062(2) Uani d . 1 . .
H H34 -0.3451 0.6322 0.3229 0.074 Uiso calc R 1 . .
C C35 -0.4512(8) 0.5666(6) 0.3772(4) 0.057(2) Uani d . 1 . .
H H35 -0.5489 0.5482 0.3498 0.068 Uiso calc R 1 . .
C C36 -0.4247(8) 0.5435(6) 0.4359(4) 0.058(2) Uani d . 1 . .
H H36 -0.5062 0.5104 0.4477 0.070 Uiso calc R 1 . .
C C37 -0.2806(7) 0.5693(6) 0.4757(4) 0.0454(18) Uani d . 1 . .
H H37 -0.2649 0.5525 0.5138 0.055 Uiso calc R 1 . .
C C38 0.1968(6) 0.6614(5) 0.5786(3) 0.0330(15) Uani d . 1 . .
C C39 0.2984(7) 0.6593(5) 0.6347(3) 0.0324(15) Uani d . 1 . .
C C40 0.4544(7) 0.6934(5) 0.6397(3) 0.0344(15) Uani d . 1 . .
C C41 0.2561(8) 0.6218(5) 0.6840(4) 0.0447(18) Uani d . 1 . .
H H41 0.1537 0.5966 0.6814 0.054 Uiso calc R 1 . .
C C42 0.3656(7) 0.6229(6) 0.7346(3) 0.0441(18) Uani d . 1 . .
H H42 0.3389 0.6003 0.7678 0.053 Uiso calc R 1 . .
C C43 0.5183(7) 0.6582(5) 0.7367(3) 0.0406(17) Uani d . 1 . .
H H43 0.5928 0.6574 0.7712 0.049 Uiso calc R 1 . .
C C44 1.1542(8) 0.0416(6) 0.8854(4) 0.059(2) Uani d . 1 . .
H H44 1.0494 0.0165 0.8777 0.070 Uiso calc R 1 . .
C C45 1.2488(10) 0.0416(7) 0.9412(4) 0.072(3) Uani d . 1 . .
H H45 1.2068 0.0186 0.9714 0.086 Uiso calc R 1 . .
C C46 1.4035(9) 0.0746(7) 0.9535(4) 0.064(2) Uani d . 1 . .
H H46 1.4675 0.0727 0.9909 0.076 Uiso calc R 1 . .
C C47 1.4632(7) 0.1115(5) 0.9083(4) 0.0427(18) Uani d . 1 . .
C C48 1.3611(7) 0.1117(5) 0.8531(3) 0.0385(17) Uani d . 1 . .
C C49 1.6241(7) 0.1468(5) 0.9147(4) 0.0435(18) Uani d . 1 . .
C C50 1.8678(8) 0.1949(5) 0.9482(3) 0.0425(18) Uani d . 1 . .
C C51 2.0230(8) 0.2242(6) 0.9890(4) 0.0481(19) Uani d . 1 . .
C C52 2.0480(9) 0.2083(7) 1.0480(4) 0.067(3) Uani d . 1 . .
H H52 1.9674 0.1757 1.0606 0.081 Uiso calc R 1 . .
C C53 2.1936(11) 0.2406(8) 1.0891(4) 0.085(3) Uani d . 1 . .
H H53 2.2091 0.2319 1.1300 0.103 Uiso calc R 1 . .
C C54 2.3144(10) 0.2850(8) 1.0708(5) 0.079(3) Uani d . 1 . .
H H54 2.4119 0.3047 1.0985 0.095 Uiso calc R 1 . .
C C55 2.2923(9) 0.3005(7) 1.0116(5) 0.075(3) Uani d . 1 . .
H H55 2.3744 0.3301 0.9985 0.090 Uiso calc R 1 . .
C C56 2.1443(9) 0.2713(7) 0.9708(4) 0.063(2) Uani d . 1 . .
H H56 2.1278 0.2839 0.9311 0.075 Uiso calc R 1 . .
C C57 1.6738(7) 0.1767(5) 0.8654(3) 0.0386(17) Uani d . 1 . .
C C58 1.5753(8) 0.1778(5) 0.8082(4) 0.0420(17) Uani d . 1 . .
C C59 1.4184(7) 0.1474(5) 0.8023(3) 0.0336(15) Uani d . 1 . .
C C60 1.6205(8) 0.2092(6) 0.7593(4) 0.055(2) Uani d . 1 . .
H H60 1.7237 0.2287 0.7609 0.066 Uiso calc R 1 . .
C C61 1.5131(9) 0.2115(6) 0.7086(4) 0.058(2) Uani d . 1 . .
H H61 1.5414 0.2336 0.6755 0.070 Uiso calc R 1 . .
C C62 1.3589(8) 0.1797(6) 0.7075(4) 0.053(2) Uani d . 1 . .
H H62 1.2856 0.1806 0.6726 0.064 Uiso calc R 1 . .
O O9 2.5478(19) 0.3811(10) 0.9394(7) 0.251(7) Uani d DU 1 . .
N N9 2.6817(9) 0.4487(5) 0.8833(4) 0.081(2) Uani d DU 1 . .
C C63 2.5473(15) 0.4057(7) 0.8923(7) 0.148(6) Uani d DU 1 . .
H H63 2.4561 0.3956 0.8620 0.178 Uiso calc R 1 . .
C C64 2.8345(11) 0.4717(9) 0.9235(6) 0.120(4) Uani d D 1 . .
H H64A 2.8304 0.4595 0.9641 0.181 Uiso calc R 1 . .
H H64B 2.8841 0.5388 0.9322 0.181 Uiso calc R 1 . .
H H64C 2.8908 0.4320 0.9010 0.181 Uiso calc R 1 . .
C C65 2.6539(17) 0.4727(9) 0.8232(5) 0.136(5) Uani d DU 1 . .
H H65A 2.5459 0.4589 0.8055 0.204 Uiso calc R 1 . .
H H65B 2.6969 0.4346 0.7921 0.204 Uiso calc R 1 . .
H H65C 2.7004 0.5404 0.8321 0.204 Uiso calc R 1 . .

loop_
_atom_site_aniso_label
_atom_site_aniso_U_11
_atom_site_aniso_U_22
_atom_site_aniso_U_33
_atom_site_aniso_U_12
_atom_site_aniso_U_13
_atom_site_aniso_U_23
Mn1 0.0223(5) 0.0271(6) 0.0533(7) 0.0068(4) 0.0067(5) 0.0140(5)
Mn2 0.0265(6) 0.0289(7) 0.0766(8) 0.0103(5) 0.0118(5) 0.0196(6)
O1 0.033(3) 0.033(3) 0.070(3) 0.012(2) 0.003(2) 0.006(3)
O2 0.029(3) 0.034(3) 0.151(6) 0.009(3) 0.035(3) 0.016(4)
O3 0.035(3) 0.038(3) 0.083(4) 0.016(2) 0.008(3) 0.019(3)
O4 0.029(3) 0.031(3) 0.101(4) 0.007(2) 0.025(3) 0.016(3)
O5 0.037(3) 0.040(3) 0.046(3) 0.011(2) 0.008(2) 0.024(2)
O6 0.051(3) 0.040(3) 0.059(3) 0.025(3) 0.017(3) 0.020(3)
O7 0.052(3) 0.033(3) 0.066(3) 0.020(3) 0.009(3) 0.016(3)
O8 0.042(3) 0.042(3) 0.063(3) 0.018(2) 0.016(3) 0.030(3)
N1 0.026(3) 0.035(4) 0.044(3) 0.005(2) 0.009(3) 0.012(3)
N2 0.027(3) 0.060(4) 0.037(3) 0.008(3) 0.004(3) 0.018(3)
N3 0.023(3) 0.048(4) 0.040(3) 0.007(3) 0.007(3) 0.017(3)
N4 0.029(3) 0.027(3) 0.038(3) 0.005(2) 0.000(3) 0.008(3)
N5 0.032(3) 0.031(4) 0.066(4) 0.006(3) 0.013(3) 0.014(3)
N6 0.040(3) 0.051(4) 0.053(4) 0.013(3) 0.013(3) 0.014(3)
N7 0.030(3) 0.038(4) 0.058(4) 0.006(3) 0.010(3) 0.007(3)
N8 0.028(3) 0.038(4) 0.065(4) 0.009(3) 0.011(3) 0.021(3)
C1 0.015(10) 0.023(10) 0.042(10) 0.006(7) 0.014(7) 0.003(6)
C2 0.026(8) 0.017(7) 0.036(8) 0.004(6) 0.000(6) 0.002(6)
C3 0.034(9) 0.019(7) 0.049(8) 0.001(6) 0.013(7) -0.003(6)
C4 0.050(11) 0.036(11) 0.053(9) 0.012(8) 0.008(8) 0.008(7)
C5 0.045(13) 0.047(13) 0.055(12) 0.013(8) 0.013(9) 0.020(8)
C6 0.023(12) 0.030(13) 0.048(12) 0.002(7) 0.018(8) 0.011(7)
C7 0.053(7) 0.049(8) 0.061(8) 0.011(6) 0.018(6) 0.021(6)
C8 0.068(8) 0.076(9) 0.073(8) 0.016(7) 0.018(7) 0.032(7)
C9 0.059(8) 0.076(9) 0.075(8) 0.027(7) 0.019(7) 0.030(7)
C10 0.054(8) 0.070(9) 0.069(8) 0.019(7) 0.015(7) 0.026(7)
C1' 0.038(13) 0.035(13) 0.060(13) 0.010(9) 0.008(9) 0.004(8)
C2' 0.039(15) 0.043(15) 0.061(14) 0.011(9) 0.016(9) 0.011(8)
C3' 0.015(9) 0.029(10) 0.044(10) 0.015(7) 0.005(7) 0.009(6)
C4' 0.010(7) 0.008(7) 0.045(8) 0.005(5) 0.013(6) 0.003(5)
C5' 0.025(8) 0.016(8) 0.040(8) 0.010(6) 0.007(6) 0.001(6)
C6' 0.043(10) 0.034(10) 0.047(10) 0.013(7) 0.017(8) 0.011(7)
C7' 0.038(6) 0.034(7) 0.045(7) 0.015(5) 0.006(5) 0.009(5)
C8' 0.041(6) 0.042(7) 0.051(7) 0.015(6) 0.010(6) 0.015(6)
C9' 0.054(7) 0.035(7) 0.053(7) 0.009(6) 0.026(6) 0.014(6)
C10' 0.037(6) 0.036(7) 0.054(7) 0.013(5) 0.017(6) 0.008(6)
C11 0.026(3) 0.029(4) 0.075(5) 0.004(3) 0.012(4) 0.009(4)
C12 0.035(4) 0.043(5) 0.047(4) 0.012(4) 0.011(3) 0.010(4)
C13 0.028(3) 0.036(4) 0.063(5) 0.008(3) 0.019(4) 0.024(4)
C14 0.032(4) 0.032(4) 0.052(4) 0.013(3) 0.016(3) 0.014(3)
C15 0.028(3) 0.040(4) 0.040(4) 0.010(3) 0.011(3) 0.015(3)
C16 0.052(5) 0.033(5) 0.059(5) 0.017(4) 0.009(4) 0.011(4)
C17 0.062(5) 0.042(5) 0.052(5) 0.014(4) 0.004(4) 0.004(4)
C18 0.045(5) 0.070(7) 0.061(5) 0.010(5) -0.008(4) 0.020(5)
C19 0.041(4) 0.047(5) 0.057(5) 0.015(4) -0.004(4) 0.021(4)
C20 0.033(3) 0.035(4) 0.053(4) 0.014(3) 0.017(3) 0.022(4)
C21 0.030(3) 0.030(4) 0.048(4) 0.009(3) 0.013(3) 0.015(3)
C22 0.047(4) 0.028(4) 0.052(4) 0.016(3) 0.013(4) 0.017(3)
C23 0.029(3) 0.050(5) 0.040(4) 0.012(3) 0.008(3) 0.018(4)
C24 0.029(4) 0.033(4) 0.065(5) 0.015(3) 0.014(4) 0.021(4)
C25 0.027(3) 0.050(5) 0.060(5) 0.008(3) 0.019(4) 0.019(4)
C26 0.047(4) 0.063(6) 0.050(5) 0.011(4) 0.015(4) 0.025(4)
C27 0.049(4) 0.060(6) 0.039(4) 0.018(4) 0.013(4) 0.023(4)
C28 0.031(3) 0.034(4) 0.038(4) 0.009(3) 0.012(3) 0.011(3)
C29 0.025(3) 0.028(4) 0.036(4) 0.004(3) 0.005(3) 0.011(3)
C30 0.030(4) 0.041(4) 0.033(4) 0.009(3) 0.007(3) 0.008(3)
C31 0.029(4) 0.048(5) 0.041(4) 0.013(3) 0.008(3) 0.010(4)
C32 0.030(4) 0.044(5) 0.040(4) 0.010(3) 0.005(3) 0.003(3)
C33 0.042(4) 0.064(6) 0.057(5) 0.011(4) 0.011(4) 0.023(4)
C34 0.045(5) 0.088(7) 0.057(5) 0.029(5) -0.001(4) 0.030(5)
C35 0.027(4) 0.065(6) 0.067(5) 0.016(4) -0.001(4) 0.010(5)
C36 0.037(4) 0.060(6) 0.069(6) 0.007(4) 0.009(4) 0.013(5)
C37 0.034(4) 0.049(5) 0.052(4) 0.009(3) 0.007(4) 0.019(4)
C38 0.020(3) 0.042(4) 0.036(4) 0.011(3) 0.002(3) 0.011(3)
C39 0.026(3) 0.027(4) 0.043(4) 0.007(3) 0.007(3) 0.009(3)
C40 0.034(4) 0.023(4) 0.039(4) 0.003(3) 0.005(3) 0.003(3)
C41 0.033(4) 0.048(5) 0.060(5) 0.007(3) 0.019(4) 0.026(4)
C42 0.036(4) 0.060(5) 0.040(4) 0.009(4) 0.008(3) 0.024(4)
C43 0.027(3) 0.051(5) 0.042(4) 0.007(3) 0.002(3) 0.019(4)
C44 0.033(4) 0.066(6) 0.085(6) 0.009(4) 0.021(5) 0.037(5)
C45 0.056(5) 0.102(8) 0.075(6) 0.018(5) 0.032(5) 0.049(6)
C46 0.056(5) 0.084(7) 0.062(5) 0.020(5) 0.021(5) 0.033(5)
C47 0.032(4) 0.041(5) 0.056(5) 0.007(3) 0.017(4) 0.015(4)
C48 0.029(3) 0.024(4) 0.054(4) 0.003(3) 0.011(3) 0.001(3)
C49 0.033(4) 0.042(5) 0.051(4) 0.016(3) 0.005(4) 0.007(4)
C50 0.034(4) 0.045(5) 0.045(4) 0.011(3) 0.009(3) 0.009(4)
C51 0.038(4) 0.053(5) 0.045(4) 0.012(4) 0.006(4) 0.006(4)
C52 0.042(5) 0.090(8) 0.057(5) 0.010(5) 0.008(4) 0.013(5)
C53 0.066(6) 0.131(10) 0.034(5) 0.015(6) -0.004(5) 0.006(5)
C54 0.037(5) 0.105(9) 0.070(7) 0.008(5) -0.006(5) 0.010(6)
C55 0.039(5) 0.084(8) 0.084(7) 0.002(5) 0.013(5) 0.011(6)
C56 0.046(5) 0.064(6) 0.067(6) 0.010(4) 0.002(4) 0.015(5)
C57 0.030(4) 0.031(4) 0.053(4) 0.012(3) 0.012(4) 0.008(3)
C58 0.037(4) 0.034(4) 0.057(5) 0.006(3) 0.017(4) 0.015(4)
C59 0.032(3) 0.023(4) 0.044(4) 0.008(3) 0.006(3) 0.009(3)
C60 0.026(4) 0.063(6) 0.078(6) 0.008(4) 0.010(4) 0.031(5)
C61 0.047(5) 0.056(6) 0.082(6) 0.007(4) 0.019(5) 0.041(5)
C62 0.038(4) 0.050(5) 0.077(6) 0.007(4) 0.015(4) 0.032(5)
O9 0.266(11) 0.249(11) 0.242(10) 0.055(8) 0.089(8) 0.080(8)
N9 0.072(5) 0.072(5) 0.096(5) 0.011(4) 0.031(4) 0.019(4)
C63 0.159(8) 0.143(8) 0.145(8) 0.046(6) 0.043(6) 0.044(6)
C64 0.086(9) 0.110(11) 0.142(11) 0.010(8) 0.012(8) 0.027(9)
C65 0.180(9) 0.124(9) 0.122(8) 0.042(7) 0.061(7) 0.052(7)

loop_
_atom_type_symbol
_atom_type_description
_atom_type_scat_dispersion_real
_atom_type_scat_dispersion_imag
_atom_type_scat_source
C C 0.0033 0.0016 'International Tables Vol C Tables 4.2.6.8 and 6.1.1.4'
H H 0.0000 0.0000 'International Tables Vol C Tables 4.2.6.8 and 6.1.1.4'
N N 0.0061 0.0033 'International Tables Vol C Tables 4.2.6.8 and 6.1.1.4'
O O 0.0106 0.0060 'International Tables Vol C Tables 4.2.6.8 and 6.1.1.4'
Mn Mn 0.3368 0.7283 'International Tables Vol C Tables 4.2.6.8 and 6.1.1.4'

loop_
_geom_angle_atom_site_label_1
_geom_angle_atom_site_label_2
_geom_angle_atom_site_label_3
_geom_angle_site_symmetry_1
_geom_angle_site_symmetry_3
_geom_angle
O4 Mn1 O1 1_665 1_565 94.88(19)
O4 Mn1 O6 1_665 . 94.6(2)
O1 Mn1 O6 1_565 . 102.2(2)
O4 Mn1 N1 1_665 . 101.0(2)
O1 Mn1 N1 1_565 . 103.1(2)
O6 Mn1 N1 . . 148.9(2)
O4 Mn1 N4 1_665 . 170.2(2)
O1 Mn1 N4 1_565 . 94.20(18)
O6 Mn1 N4 . . 87.09(19)
N1 Mn1 N4 . . 73.34(19)
O4 Mn1 O5 1_665 . 81.46(17)
O1 Mn1 O5 1_565 . 159.11(18)
O6 Mn1 O5 . . 57.90(17)
N1 Mn1 O5 . . 97.75(18)
N4 Mn1 O5 . . 91.31(17)
O2 Mn2 O3 . 1_655 94.0(2)
O2 Mn2 O7 . . 95.2(2)
O3 Mn2 O7 1_655 . 107.4(2)
O2 Mn2 N5 . . 102.3(2)
O3 Mn2 N5 1_655 . 103.1(2)
O7 Mn2 N5 . . 143.5(2)
O2 Mn2 N8 . . 172.5(2)
O3 Mn2 N8 1_655 . 93.1(2)
O7 Mn2 N8 . . 85.2(2)
N5 Mn2 N8 . . 73.5(2)
O2 Mn2 O8 . . 82.28(18)
O3 Mn2 O8 1_655 . 163.32(19)
O7 Mn2 O8 . . 57.07(18)
N5 Mn2 O8 . . 93.55(19)
N8 Mn2 O8 . . 91.70(19)
C11 O1 Mn1 . 1_545 127.7(5)
C11 O2 Mn2 . . 128.6(5)
C12 O3 Mn2 . 1_455 129.6(5)
C12 O4 Mn1 . 1_445 128.5(4)
C13 O5 Mn1 . . 83.7(4)
C13 O6 Mn1 . . 95.8(4)
C24 O7 Mn2 . . 94.4(4)
C24 O8 Mn2 . . 86.6(4)
C25 N1 C29 . . 117.5(6)
C25 N1 Mn1 . . 126.0(4)
C29 N1 Mn1 . . 116.5(4)
C31 N2 C30 . . 105.4(5)
C31 N3 C38 . . 107.0(5)
C31 N3 H3N . . 126.5
C38 N3 H3N . . 126.5
C43 N4 C40 . . 119.2(5)
C43 N4 Mn1 . . 124.8(4)
C40 N4 Mn1 . . 115.9(4)
C44 N5 C48 . . 118.7(7)
C44 N5 Mn2 . . 125.3(5)
C48 N5 Mn2 . . 116.0(5)
C50 N6 C49 . . 105.2(6)
C57 N7 C50 . . 106.7(6)
C57 N7 H7N . . 126.7
C50 N7 H7N . . 126.7
C62 N8 C59 . . 118.0(6)
C62 N8 Mn2 . . 125.3(5)
C59 N8 Mn2 . . 116.5(4)
C2 C1 C6 . . 120.0
C2 C1 C11 . . 119.5(5)
C6 C1 C11 . . 120.5(5)
C1 C2 C3 . . 120.0
C1 C2 H2 . . 120.0
C3 C2 H2 . . 120.0
C4 C3 C2 . . 120.0
C4 C3 H3 . . 120.0
C2 C3 H3 . . 120.0
C3 C4 C5 . . 120.0
C3 C4 C12 . . 117.1(5)
C5 C4 C12 . . 122.6(5)
C6 C5 C4 . . 120.0
C6 C5 C10 . . 120.0
C4 C5 C10 . . 120.0
C7 C6 C5 . . 120.0
C7 C6 C1 . . 120.0
C5 C6 C1 . . 120.0
C6 C7 C8 . . 120.0
C6 C7 H7 . . 120.0
C8 C7 H7 . . 120.0
C9 C8 C7 . . 120.0
C9 C8 H8 . . 120.0
C7 C8 H8 . . 120.0
C8 C9 C10 . . 120.0
C8 C9 H9 . . 120.0
C10 C9 H9 . . 120.0
C9 C10 C5 . . 120.0
C9 C10 H10 . . 120.0
C5 C10 H10 . . 120.0
C2' C1' C6' . . 120.0
C2' C1' C11 . . 119.4(5)
C6' C1' C11 . . 120.6(5)
C1' C2' C3' . . 120.0
C1' C2' H2' . . 120.0
C3' C2' H2' . . 120.0
C2' C3' C4' . . 120.0
C2' C3' H3' . . 120.0
C4' C3' H3' . . 120.0
C5' C4' C3' . . 120.0
C5' C4' C12 . . 122.6(4)
C3' C4' C12 . . 117.4(4)
C4' C5' C6' . . 120.0
C4' C5' C10' . . 120.0
C6' C5' C10' . . 120.0
C7' C6' C5' . . 120.0
C7' C6' C1' . . 120.0
C5' C6' C1' . . 120.0
C8' C7' C6' . . 120.0
C8' C7' H7' . . 120.0
C6' C7' H7' . . 120.0
C9' C8' C7' . . 120.0
C9' C8' H8' . . 120.0
C7' C8' H8' . . 120.0
C10' C9' C8' . . 120.0
C10' C9' H9' . . 120.0
C8' C9' H9' . . 120.0
C9' C10' C5' . . 120.0
C9' C10' H10' . . 120.0
C5' C10' H10' . . 120.0
O2 C11 O1 . . 124.3(6)
O2 C11 C1 . . 117.2(7)
O1 C11 C1 . . 118.5(7)
O2 C11 C1' . . 114.9(7)
O1 C11 C1' . . 120.7(7)
O4 C12 O3 . . 125.5(6)
O4 C12 C4' . . 118.6(7)
O3 C12 C4' . . 115.8(7)
O4 C12 C4 . . 115.2(7)
O3 C12 C4 . . 119.2(8)
O6 C13 O5 . . 122.5(6)
O6 C13 C14 . . 119.2(6)
O5 C13 C14 . . 118.2(6)
O6 C13 Mn1 . . 55.5(3)
O5 C13 Mn1 . . 67.1(4)
C14 C13 Mn1 . . 174.6(5)
C23 C14 C15 . . 118.5(6)
C23 C14 C13 . . 117.7(7)
C15 C14 C13 . . 123.7(7)
C14 C15 C16 . . 122.5(6)
C14 C15 C20 . . 119.6(6)
C16 C15 C20 . . 117.9(6)
C17 C16 C15 . . 120.9(7)
C17 C16 H16 . . 119.6
C15 C16 H16 . . 119.6
C16 C17 C18 . . 120.4(8)
C16 C17 H17 . . 119.8
C18 C17 H17 . . 119.8
C19 C18 C17 . . 120.8(8)
C19 C18 H18 . . 119.6
C17 C18 H18 . . 119.6
C18 C19 C20 . . 121.3(7)
C18 C19 H19 . . 119.3
C20 C19 H19 . . 119.3
C19 C20 C21 . . 123.1(6)
C19 C20 C15 . . 118.5(7)
C21 C20 C15 . . 118.3(6)
C22 C21 C20 . . 120.8(6)
C22 C21 C24 . . 117.3(7)
C20 C21 C24 . . 121.9(6)
C21 C22 C23 . . 120.6(7)
C21 C22 H22 . . 119.7
C23 C22 H22 . . 119.7
C14 C23 C22 . . 122.0(7)
C14 C23 H23 . . 119.0
C22 C23 H23 . . 119.0
O8 C24 O7 . . 121.9(6)
O8 C24 C21 . . 120.3(7)
O7 C24 C21 . . 117.8(7)
O8 C24 Mn2 . . 65.0(4)
O7 C24 Mn2 . . 56.9(4)
C21 C24 Mn2 . . 174.7(5)
N1 C25 C26 . . 123.6(6)
N1 C25 H25 . . 118.2
C26 C25 H25 . . 118.2
C27 C26 C25 . . 118.9(7)
C27 C26 H26 . . 120.6
C25 C26 H26 . . 120.6
C26 C27 C28 . . 119.6(7)
C26 C27 H27 . . 120.2
C28 C27 H27 . . 120.2
C29 C28 C27 . . 117.6(6)
C29 C28 C30 . . 118.0(6)
C27 C28 C30 . . 124.3(6)
N1 C29 C28 . . 122.9(6)
N1 C29 C40 . . 117.3(6)
C28 C29 C40 . . 119.8(5)
C38 C30 N2 . . 110.4(5)
C38 C30 C28 . . 120.7(6)
N2 C30 C28 . . 128.9(6)
N2 C31 N3 . . 111.7(6)
N2 C31 C32 . . 124.3(6)
N3 C31 C32 . . 123.8(6)
C37 C32 C33 . . 118.5(6)
C37 C32 C31 . . 123.1(7)
C33 C32 C31 . . 118.5(6)
C34 C33 C32 . . 120.4(7)
C34 C33 H33 . . 119.8
C32 C33 H33 . . 119.8
C33 C34 C35 . . 121.3(8)
C33 C34 H34 . . 119.3
C35 C34 H34 . . 119.3
C34 C35 C36 . . 118.4(7)
C34 C35 H35 . . 120.8
C36 C35 H35 . . 120.8
C37 C36 C35 . . 120.8(7)
C37 C36 H36 . . 119.6
C35 C36 H36 . . 119.6
C36 C37 C32 . . 120.6(7)
C36 C37 H37 . . 119.7
C32 C37 H37 . . 119.7
C30 C38 N3 . . 105.5(5)
C30 C38 C39 . . 123.4(6)
N3 C38 C39 . . 131.0(6)
C40 C39 C38 . . 116.2(6)
C40 C39 C41 . . 117.8(6)
C38 C39 C41 . . 125.9(6)
N4 C40 C39 . . 121.4(6)
N4 C40 C29 . . 116.9(5)
C39 C40 C29 . . 121.8(6)
C42 C41 C39 . . 119.7(6)
C42 C41 H41 . . 120.1
C39 C41 H41 . . 120.1
C41 C42 C43 . . 119.4(6)
C41 C42 H42 . . 120.3
C43 C42 H42 . . 120.3
N4 C43 C42 . . 122.4(6)
N4 C43 H43 . . 118.8
C42 C43 H43 . . 118.8
N5 C44 C45 . . 121.8(7)
N5 C44 H44 . . 119.1
C45 C44 H44 . . 119.1
C46 C45 C44 . . 121.2(8)
C46 C45 H45 . . 119.4
C44 C45 H45 . . 119.4
C45 C46 C47 . . 118.1(8)
C45 C46 H46 . . 120.9
C47 C46 H46 . . 120.9
C48 C47 C46 . . 118.1(7)
C48 C47 C49 . . 118.2(6)
C46 C47 C49 . . 123.7(7)
N5 C48 C47 . . 122.1(6)
N5 C48 C59 . . 117.4(6)
C47 C48 C59 . . 120.4(6)
N6 C49 C57 . . 111.1(6)
N6 C49 C47 . . 129.0(7)
C57 C49 C47 . . 119.9(6)
N6 C50 N7 . . 111.9(6)
N6 C50 C51 . . 124.6(7)
N7 C50 C51 . . 123.3(6)
C52 C51 C56 . . 119.3(7)
C52 C51 C50 . . 119.0(7)
C56 C51 C50 . . 121.7(7)
C51 C52 C53 . . 119.8(8)
C51 C52 H52 . . 120.1
C53 C52 H52 . . 120.1
C54 C53 C52 . . 121.2(9)
C54 C53 H53 . . 119.4
C52 C53 H53 . . 119.4
C53 C54 C55 . . 119.9(8)
C53 C54 H54 . . 120.0
C55 C54 H54 . . 120.0
C54 C55 C56 . . 119.2(8)
C54 C55 H55 . . 120.4
C56 C55 H55 . . 120.4
C51 C56 C55 . . 120.5(9)
C51 C56 H56 . . 119.7
C55 C56 H56 . . 119.7
N7 C57 C49 . . 105.1(6)
N7 C57 C58 . . 130.6(7)
C49 C57 C58 . . 124.2(6)
C60 C58 C59 . . 117.5(7)
C60 C58 C57 . . 125.7(6)
C59 C58 C57 . . 116.8(6)
N8 C59 C58 . . 123.1(6)
N8 C59 C48 . . 116.4(6)
C58 C59 C48 . . 120.4(6)
C61 C60 C58 . . 119.6(7)
C61 C60 H60 . . 120.2
C58 C60 H60 . . 120.2
C60 C61 C62 . . 118.2(7)
C60 C61 H61 . . 120.9
C62 C61 H61 . . 120.9
N8 C62 C61 . . 123.5(8)
N8 C62 H62 . . 118.2
C61 C62 H62 . . 118.2
C63 N9 C64 . . 129.9(11)
C63 N9 C65 . . 109.3(11)
C64 N9 C65 . . 120.8(10)
O9 C63 N9 . . 118.8(16)
O9 C63 H63 . . 120.6
N9 C63 H63 . . 120.6
N9 C64 H64A . . 109.5
N9 C64 H64B . . 109.5
H64A C64 H64B . . 109.5
N9 C64 H64C . . 109.5
H64A C64 H64C . . 109.5
H64B C64 H64C . . 109.5
N9 C65 H65A . . 109.5
N9 C65 H65B . . 109.5
H65A C65 H65B . . 109.5
N9 C65 H65C . . 109.5
H65A C65 H65C . . 109.5
H65B C65 H65C . . 109.5

loop_
_geom_bond_atom_site_label_1
_geom_bond_atom_site_label_2
_geom_bond_site_symmetry_2
_geom_bond_distance
_geom_bond_publ_flag
Mn1 O1 1_565 2.115(5) yes
Mn1 O4 1_665 2.105(4) yes
Mn1 O5 . 2.431(5) yes
Mn1 O6 . 2.171(5) yes
Mn1 N1 . 2.232(5) yes
Mn1 N4 . 2.259(5) yes
Mn2 O2 . 2.107(5) yes
Mn2 O3 1_655 2.112(5) yes
Mn2 O7 . 2.208(5) yes
Mn2 O8 . 2.384(5) yes
Mn2 N5 . 2.252(6) yes
Mn2 N8 . 2.277(5) yes
O1 C11 . 1.255(8) ?
O2 C11 . 1.246(8) ?
O3 C12 . 1.272(8) ?
O4 C12 . 1.237(8) ?
O4 Mn1 1_445 2.105(4) ?
O5 C13 . 1.285(8) ?
O6 C13 . 1.268(8) ?
O7 C24 . 1.264(8) ?
O8 C24 . 1.252(8) ?
N1 C25 . 1.335(8) ?
N1 C29 . 1.360(7) ?
N2 C31 . 1.325(8) ?
N2 C30 . 1.381(8) ?
N3 C31 . 1.370(9) ?
N3 C38 . 1.384(7) ?
N3 H3N . 0.8600 ?
N4 C43 . 1.342(8) ?
N4 C40 . 1.357(8) ?
N5 C44 . 1.327(9) ?
N5 C48 . 1.356(8) ?
N6 C50 . 1.319(8) ?
N6 C49 . 1.375(9) ?
N7 C57 . 1.380(8) ?
N7 C50 . 1.390(9) ?
N7 H7N . 0.8600 ?
N8 C62 . 1.298(9) ?
N8 C59 . 1.331(8) ?
C1 C2 . 1.3900 ?
C1 C6 . 1.3900 ?
C1 C11 . 1.517(8) ?
C2 C3 . 1.3900 ?
C2 H2 . 0.9300 ?
C3 C4 . 1.3900 ?
C3 H3 . 0.9300 ?
C4 C5 . 1.3900 ?
C4 C12 . 1.550(8) ?
C5 C6 . 1.3900 ?
C5 C10 . 1.3900 ?
C6 C7 . 1.3900 ?
C7 C8 . 1.3900 ?
C7 H7 . 0.9300 ?
C8 C9 . 1.3900 ?
C8 H8 . 0.9300 ?
C9 C10 . 1.3900 ?
C9 H9 . 0.9300 ?
C10 H10 . 0.9300 ?
C1' C2' . 1.3900 ?
C1' C6' . 1.3900 ?
C1' C11 . 1.530(8) ?
C2' C3' . 1.3900 ?
C2' H2' . 0.9300 ?
C3' C4' . 1.3900 ?
C3' H3' . 0.9300 ?
C4' C5' . 1.3900 ?
C4' C12 . 1.535(8) ?
C5' C6' . 1.3900 ?
C5' C10' . 1.3900 ?
C6' C7' . 1.3900 ?
C7' C8' . 1.3900 ?
C7' H7' . 0.9300 ?
C8' C9' . 1.3900 ?
C8' H8' . 0.9300 ?
C9' C10' . 1.3900 ?
C9' H9' . 0.9300 ?
C10' H10' . 0.9300 ?
C13 C14 . 1.499(9) ?
C14 C23 . 1.378(9) ?
C14 C15 . 1.427(9) ?
C15 C16 . 1.437(10) ?
C15 C20 . 1.438(9) ?
C16 C17 . 1.366(10) ?
C16 H16 . 0.9300 ?
C17 C18 . 1.406(11) ?
C17 H17 . 0.9300 ?
C18 C19 . 1.355(11) ?
C18 H18 . 0.9300 ?
C19 C20 . 1.421(9) ?
C19 H19 . 0.9300 ?
C20 C21 . 1.426(9) ?
C21 C22 . 1.351(9) ?
C21 C24 . 1.516(9) ?
C22 C23 . 1.400(9) ?
C22 H22 . 0.9300 ?
C23 H23 . 0.9300 ?
C25 C26 . 1.407(10) ?
C25 H25 . 0.9300 ?
C26 C27 . 1.363(9) ?
C26 H26 . 0.9300 ?
C27 C28 . 1.414(9) ?
C27 H27 . 0.9300 ?
C28 C29 . 1.410(9) ?
C28 C30 . 1.421(8) ?
C29 C40 . 1.445(9) ?
C30 C38 . 1.378(9) ?
C31 C32 . 1.460(9) ?
C32 C37 . 1.389(9) ?
C32 C33 . 1.408(10) ?
C33 C34 . 1.371(10) ?
C33 H33 . 0.9300 ?
C34 C35 . 1.371(11) ?
C34 H34 . 0.9300 ?
C35 C36 . 1.411(11) ?
C35 H35 . 0.9300 ?
C36 C37 . 1.367(10) ?
C36 H36 . 0.9300 ?
C37 H37 . 0.9300 ?
C38 C39 . 1.416(9) ?
C39 C40 . 1.401(8) ?
C39 C41 . 1.423(9) ?
C41 C42 . 1.353(9) ?
C41 H41 . 0.9300 ?
C42 C43 . 1.390(9) ?
C42 H42 . 0.9300 ?
C43 H43 . 0.9300 ?
C44 C45 . 1.370(11) ?
C44 H44 . 0.9300 ?
C45 C46 . 1.365(11) ?
C45 H45 . 0.9300 ?
C46 C47 . 1.399(10) ?
C46 H46 . 0.9300 ?
C47 C48 . 1.393(10) ?
C47 C49 . 1.441(9) ?
C48 C59 . 1.490(9) ?
C49 C57 . 1.391(10) ?
C50 C51 . 1.454(10) ?
C51 C52 . 1.365(11) ?
C51 C56 . 1.379(11) ?
C52 C53 . 1.384(11) ?
C52 H52 . 0.9300 ?
C53 C54 . 1.360(13) ?
C53 H53 . 0.9300 ?
C54 C55 . 1.365(13) ?
C54 H54 . 0.9300 ?
C55 C56 . 1.400(11) ?
C55 H55 . 0.9300 ?
C56 H56 . 0.9300 ?
C57 C58 . 1.415(10) ?
C58 C60 . 1.377(10) ?
C58 C59 . 1.399(9) ?
C60 C61 . 1.362(11) ?
C60 H60 . 0.9300 ?
C61 C62 . 1.401(10) ?
C61 H61 . 0.9300 ?
C62 H62 . 0.9300 ?
O9 C63 . 1.18(2) ?
N9 C63 . 1.351(9) ?
N9 C64 . 1.440(8) ?
N9 C65 . 1.449(8) ?
C63 H63 . 0.9300 ?
C64 H64A . 0.9600 ?
C64 H64B . 0.9600 ?
C64 H64C . 0.9600 ?
C65 H65A . 0.9600 ?
C65 H65B . 0.9600 ?
C65 H65C . 0.9600 ?

loop_
_geom_torsion_atom_site_label_1
_geom_torsion_atom_site_label_2
_geom_torsion_atom_site_label_3
_geom_torsion_atom_site_label_4
_geom_torsion_site_symmetry_1
_geom_torsion
O3 Mn2 O2 C11 1_655 31.4(8)
O7 Mn2 O2 C11 . 139.3(8)
N5 Mn2 O2 C11 . -73.0(8)
O8 Mn2 O2 C11 . -165.0(8)
C24 Mn2 O2 C11 . 167.4(8)
O4 Mn1 O5 C13 1_665 98.9(4)
O1 Mn1 O5 C13 1_565 17.7(6)
O6 Mn1 O5 C13 . -1.9(3)
N1 Mn1 O5 C13 . -161.1(3)
N4 Mn1 O5 C13 . -87.7(4)
O4 Mn1 O6 C13 1_665 -75.0(4)
O1 Mn1 O6 C13 1_565 -171.0(4)
N1 Mn1 O6 C13 . 45.1(5)
N4 Mn1 O6 C13 . 95.4(4)
O5 Mn1 O6 C13 . 2.0(3)
O2 Mn2 O7 C24 . 78.8(4)
O3 Mn2 O7 C24 1_655 174.7(4)
N5 Mn2 O7 C24 . -39.9(5)
N8 Mn2 O7 C24 . -93.6(4)
O8 Mn2 O7 C24 . 1.5(4)
O2 Mn2 O8 C24 . -102.9(4)
O3 Mn2 O8 C24 1_655 -24.9(8)
O7 Mn2 O8 C24 . -1.5(4)
N5 Mn2 O8 C24 . 155.2(4)
N8 Mn2 O8 C24 . 81.7(4)
O4 Mn1 N1 C25 1_665 -8.7(6)
O1 Mn1 N1 C25 1_565 89.0(6)
O6 Mn1 N1 C25 . -127.2(6)
N4 Mn1 N1 C25 . 179.5(6)
O5 Mn1 N1 C25 . -91.4(6)
C13 Mn1 N1 C25 . -102.6(6)
O4 Mn1 N1 C29 1_665 173.2(4)
O1 Mn1 N1 C29 1_565 -89.1(5)
O6 Mn1 N1 C29 . 54.7(6)
N4 Mn1 N1 C29 . 1.4(4)
O5 Mn1 N1 C29 . 90.5(5)
C13 Mn1 N1 C29 . 79.3(5)
O1 Mn1 N4 C43 1_565 -77.6(6)
O6 Mn1 N4 C43 . 24.5(5)
N1 Mn1 N4 C43 . 180.0(6)
O5 Mn1 N4 C43 . 82.3(5)
C13 Mn1 N4 C43 . 53.1(6)
O1 Mn1 N4 C40 1_565 100.5(5)
O6 Mn1 N4 C40 . -157.4(5)
N1 Mn1 N4 C40 . -1.9(4)
O5 Mn1 N4 C40 . -99.6(5)
C13 Mn1 N4 C40 . -128.8(5)
O2 Mn2 N5 C44 . 5.6(7)
O3 Mn2 N5 C44 1_655 -91.5(6)
O7 Mn2 N5 C44 . 122.3(6)
N8 Mn2 N5 C44 . 179.2(7)
O8 Mn2 N5 C44 . 88.5(6)
C24 Mn2 N5 C44 . 101.7(6)
O2 Mn2 N5 C48 . -172.7(5)
O3 Mn2 N5 C48 1_655 90.2(5)
O7 Mn2 N5 C48 . -56.0(6)
N8 Mn2 N5 C48 . 0.9(5)
O8 Mn2 N5 C48 . -89.9(5)
C24 Mn2 N5 C48 . -76.7(5)
O3 Mn2 N8 C62 1_655 74.5(6)
O7 Mn2 N8 C62 . -32.8(6)
N5 Mn2 N8 C62 . 177.3(7)
O8 Mn2 N8 C62 . -89.5(6)
C24 Mn2 N8 C62 . -61.4(6)
O3 Mn2 N8 C59 1_655 -100.8(5)
O7 Mn2 N8 C59 . 152.0(5)
N5 Mn2 N8 C59 . 2.0(5)
O8 Mn2 N8 C59 . 95.2(5)
C24 Mn2 N8 C59 . 123.4(5)
C6 C1 C2 C3 . 0.0
C11 C1 C2 C3 . -179.8(9)
C1 C2 C3 C4 . 0.0
C2 C3 C4 C5 . 0.0
C2 C3 C4 C12 . -173.3(9)
C3 C4 C5 C6 . 0.0
C12 C4 C5 C6 . 172.9(10)
C3 C4 C5 C10 . 180.0
C12 C4 C5 C10 . -7.1(10)
C4 C5 C6 C7 . 180.0
C10 C5 C6 C7 . 0.0
C4 C5 C6 C1 . 0.0
C10 C5 C6 C1 . 180.0
C2 C1 C6 C7 . 180.0
C11 C1 C6 C7 . -0.2(9)
C2 C1 C6 C5 . 0.0
C11 C1 C6 C5 . 179.8(9)
C5 C6 C7 C8 . 0.0
C1 C6 C7 C8 . 180.0
C6 C7 C8 C9 . 0.0
C7 C8 C9 C10 . 0.0
C8 C9 C10 C5 . 0.0
C6 C5 C10 C9 . 0.0
C4 C5 C10 C9 . 180.0
C6' C1' C2' C3' . 0.0
C11 C1' C2' C3' . 176.5(9)
C1' C2' C3' C4' . 0.0
C2' C3' C4' C5' . 0.0
C2' C3' C4' C12 . -177.1(8)
C3' C4' C5' C6' . 0.0
C12 C4' C5' C6' . 176.9(8)
C3' C4' C5' C10' . 180.0
C12 C4' C5' C10' . -3.1(8)
C4' C5' C6' C7' . 180.0
C10' C5' C6' C7' . 0.0
C4' C5' C6' C1' . 0.0
C10' C5' C6' C1' . 180.0
C2' C1' C6' C7' . 180.0
C11 C1' C6' C7' . 3.6(9)
C2' C1' C6' C5' . 0.0
C11 C1' C6' C5' . -176.4(9)
C5' C6' C7' C8' . 0.0
C1' C6' C7' C8' . 180.0
C6' C7' C8' C9' . 0.0
C7' C8' C9' C10' . 0.0
C8' C9' C10' C5' . 0.0
C4' C5' C10' C9' . 180.0
C6' C5' C10' C9' . 0.0
Mn2 O2 C11 O1 . 25.4(13)
Mn2 O2 C11 C1 . -153.6(6)
Mn2 O2 C11 C1' . -158.4(6)
Mn1 O1 C11 O2 1_545 -116.3(8)
Mn1 O1 C11 C1 1_545 62.7(9)
Mn1 O1 C11 C1' 1_545 67.7(9)
C2 C1 C11 O2 . -128.5(7)
C6 C1 C11 O2 . 51.7(11)
C2 C1 C11 O1 . 52.5(9)
C6 C1 C11 O1 . -127.3(7)
C2 C1 C11 C1' . -66(7)
C6 C1 C11 C1' . 114(7)
C2' C1' C11 O2 . 59.2(9)
C6' C1' C11 O2 . -124.4(8)
C2' C1' C11 O1 . -124.4(7)
C6' C1' C11 O1 . 52.0(11)
C2' C1' C11 C1 . -60(7)
C6' C1' C11 C1 . 116(7)
Mn1 O4 C12 O3 1_445 -27.7(11)
Mn1 O4 C12 C4' 1_445 148.4(6)
Mn1 O4 C12 C4 1_445 156.8(6)
Mn2 O3 C12 O4 1_455 114.4(8)
Mn2 O3 C12 C4' 1_455 -61.8(8)
Mn2 O3 C12 C4 1_455 -70.3(9)
C5' C4' C12 O4 . -53.8(10)
C3' C4' C12 O4 . 123.1(6)
C5' C4' C12 O3 . 122.6(7)
C3' C4' C12 O3 . -60.4(7)
C5' C4' C12 C4 . -121(5)
C3' C4' C12 C4 . 56(4)
C3 C4 C12 O4 . -58.9(8)
C5 C4 C12 O4 . 128.0(7)
C3 C4 C12 O3 . 125.4(6)
C5 C4 C12 O3 . -47.7(11)
C3 C4 C12 C4' . 58(4)
C5 C4 C12 C4' . -116(5)
Mn1 O6 C13 O5 . -3.8(7)
Mn1 O6 C13 C14 . 179.5(5)
Mn1 O5 C13 O6 . 3.4(6)
Mn1 O5 C13 C14 . -179.9(5)
O6 C13 C14 C23 . 151.0(6)
O5 C13 C14 C23 . -25.9(8)
O6 C13 C14 C15 . -32.5(9)
O5 C13 C14 C15 . 150.6(6)
C23 C14 C15 C16 . 177.6(6)
C13 C14 C15 C16 . 1.2(9)
C23 C14 C15 C20 . -1.1(9)
C13 C14 C15 C20 . -177.6(5)
C14 C15 C16 C17 . -177.1(7)
C20 C15 C16 C17 . 1.6(10)
C15 C16 C17 C18 . 1.2(12)
C16 C17 C18 C19 . -2.9(13)
C17 C18 C19 C20 . 1.6(12)
C18 C19 C20 C21 . -179.7(7)
C18 C19 C20 C15 . 1.2(10)
C14 C15 C20 C19 . 176.1(6)
C16 C15 C20 C19 . -2.7(9)
C14 C15 C20 C21 . -3.1(8)
C16 C15 C20 C21 . 178.1(6)
C19 C20 C21 C22 . -174.9(6)
C15 C20 C21 C22 . 4.3(9)
C19 C20 C21 C24 . 5.1(9)
C15 C20 C21 C24 . -175.8(5)
C20 C21 C22 C23 . -1.1(9)
C24 C21 C22 C23 . 178.9(6)
C15 C14 C23 C22 . 4.4(9)
C13 C14 C23 C22 . -178.9(6)
C21 C22 C23 C14 . -3.4(10)
Mn2 O8 C24 O7 . 2.6(6)
Mn2 O8 C24 C21 . -179.3(6)
Mn2 O7 C24 O8 . -2.9(7)
Mn2 O7 C24 C21 . 179.0(5)
C22 C21 C24 O8 . -146.0(6)
C20 C21 C24 O8 . 34.0(9)
C22 C21 C24 O7 . 32.2(9)
C20 C21 C24 O7 . -147.8(6)
C29 N1 C25 C26 . -2.0(10)
Mn1 N1 C25 C26 . 179.9(6)
N1 C25 C26 C27 . 1.7(12)
C25 C26 C27 C28 . 0.0(12)
C26 C27 C28 C29 . -1.2(11)
C26 C27 C28 C30 . 179.8(7)
C25 N1 C29 C28 . 0.7(10)
Mn1 N1 C29 C28 . 178.9(5)
C25 N1 C29 C40 . -179.1(6)
Mn1 N1 C29 C40 . -0.8(7)
C27 C28 C29 N1 . 0.9(10)
C30 C28 C29 N1 . 180.0(6)
C27 C28 C29 C40 . -179.4(6)
C30 C28 C29 C40 . -0.3(10)
C31 N2 C30 C38 . -0.3(8)
C31 N2 C30 C28 . 179.8(7)
C29 C28 C30 C38 . 1.5(10)
C27 C28 C30 C38 . -179.5(7)
C29 C28 C30 N2 . -178.6(7)
C27 C28 C30 N2 . 0.4(12)
C30 N2 C31 N3 . 0.3(8)
C30 N2 C31 C32 . -176.1(7)
C38 N3 C31 N2 . -0.1(8)
C38 N3 C31 C32 . 176.3(7)
N2 C31 C32 C37 . 172.2(7)
N3 C31 C32 C37 . -3.8(11)
N2 C31 C32 C33 . -6.2(11)
N3 C31 C32 C33 . 177.8(7)
C37 C32 C33 C34 . -1.3(11)
C31 C32 C33 C34 . 177.2(7)
C32 C33 C34 C35 . 1.5(13)
C33 C34 C35 C36 . -0.3(13)
C34 C35 C36 C37 . -1.0(12)
C35 C36 C37 C32 . 1.2(12)
C33 C32 C37 C36 . -0.1(11)
C31 C32 C37 C36 . -178.5(7)
N2 C30 C38 N3 . 0.3(8)
C28 C30 C38 N3 . -179.8(6)
N2 C30 C38 C39 . 179.0(6)
C28 C30 C38 C39 . -1.1(11)
C31 N3 C38 C30 . -0.1(7)
C31 N3 C38 C39 . -178.7(7)
C30 C38 C39 C40 . -0.7(10)
N3 C38 C39 C40 . 177.7(7)
C30 C38 C39 C41 . -177.5(7)
N3 C38 C39 C41 . 0.9(12)
C43 N4 C40 C39 . 1.2(10)
Mn1 N4 C40 C39 . -177.0(5)
C43 N4 C40 C29 . -179.6(6)
Mn1 N4 C40 C29 . 2.2(7)
C38 C39 C40 N4 . -178.9(6)
C41 C39 C40 N4 . -1.8(10)
C38 C39 C40 C29 . 1.9(9)
C41 C39 C40 C29 . 179.0(6)
N1 C29 C40 N4 . -1.0(9)
C28 C29 C40 N4 . 179.3(6)
N1 C29 C40 C39 . 178.2(6)
C28 C29 C40 C39 . -1.5(10)
C40 C39 C41 C42 . 2.1(10)
C38 C39 C41 C42 . 178.9(7)
C39 C41 C42 C43 . -1.9(11)
C40 N4 C43 C42 . -0.9(10)
Mn1 N4 C43 C42 . 177.1(5)
C41 C42 C43 N4 . 1.3(12)
C48 N5 C44 C45 . 0.8(12)
Mn2 N5 C44 C45 . -177.5(7)
N5 C44 C45 C46 . -2.2(15)
C44 C45 C46 C47 . 1.9(15)
C45 C46 C47 C48 . -0.5(12)
C45 C46 C47 C49 . -178.7(8)
C44 N5 C48 C47 . 0.7(10)
Mn2 N5 C48 C47 . 179.1(5)
C44 N5 C48 C59 . 178.1(6)
Mn2 N5 C48 C59 . -3.4(7)
C46 C47 C48 N5 . -0.8(11)
C49 C47 C48 N5 . 177.5(6)
C46 C47 C48 C59 . -178.2(7)
C49 C47 C48 C59 . 0.1(10)
C50 N6 C49 C57 . -0.9(8)
C50 N6 C49 C47 . -178.9(7)
C48 C47 C49 N6 . 175.6(7)
C46 C47 C49 N6 . -6.2(13)
C48 C47 C49 C57 . -2.2(10)
C46 C47 C49 C57 . 176.0(7)
C49 N6 C50 N7 . 0.9(8)
C49 N6 C50 C51 . 176.8(7)
C57 N7 C50 N6 . -0.6(8)
C57 N7 C50 C51 . -176.5(7)
N6 C50 C51 C52 . 5.0(12)
N7 C50 C51 C52 . -179.6(7)
N6 C50 C51 C56 . -172.3(7)
N7 C50 C51 C56 . 3.1(12)
C56 C51 C52 C53 . 1.0(14)
C50 C51 C52 C53 . -176.3(8)
C51 C52 C53 C54 . -2.7(16)
C52 C53 C54 C55 . 1.8(17)
C53 C54 C55 C56 . 0.7(16)
C52 C51 C56 C55 . 1.5(13)
C50 C51 C56 C55 . 178.7(8)
C54 C55 C56 C51 . -2.4(14)
C50 N7 C57 C49 . 0.0(7)
C50 N7 C57 C58 . 176.6(7)
N6 C49 C57 N7 . 0.6(8)
C47 C49 C57 N7 . 178.8(6)
N6 C49 C57 C58 . -176.3(7)
C47 C49 C57 C58 . 1.9(11)
N7 C57 C58 C60 . 2.2(13)
C49 C57 C58 C60 . 178.2(7)
N7 C57 C58 C59 . -175.3(7)
C49 C57 C58 C59 . 0.7(11)
C62 N8 C59 C58 . 0.3(10)
Mn2 N8 C59 C58 . 175.9(5)
C62 N8 C59 C48 . 180.0(6)
Mn2 N8 C59 C48 . -4.4(8)
C60 C58 C59 N8 . -0.9(11)
C57 C58 C59 N8 . 176.9(6)
C60 C58 C59 C48 . 179.5(7)
C57 C58 C59 C48 . -2.8(10)
N5 C48 C59 N8 . 5.3(9)
C47 C48 C59 N8 . -177.2(6)
N5 C48 C59 C58 . -175.0(6)
C47 C48 C59 C58 . 2.4(10)
C59 C58 C60 C61 . 1.3(12)
C57 C58 C60 C61 . -176.2(8)
C58 C60 C61 C62 . -1.2(13)
C59 N8 C62 C61 . -0.2(12)
Mn2 N8 C62 C61 . -175.3(6)
C60 C61 C62 N8 . 0.6(13)
C64 N9 C63 O9 . -0.3(4)
C65 N9 C63 O9 . -179.8(13)
